data_2106928
loop_
_publ_author_name
'Onoda, M.'
'Saeki, M.'
'Yamamoto, A.'
'Kato, K.'

_publ_section_title
;
 Structure refinement of the incommensurate composite crystal Sr1.145 Ta
 S3 through the Rietveld analysis process
;
_journal_name_full 'Acta Crystallographica B (39,1983-)'
_journal_page_first 929
_journal_page_last 936
_journal_volume 49
_journal_year 1993
_chemical_formula_sum Sr
_chemical_name_systematic '(Sr1.145 Ti S3).873'
_space_group_IT_number 159
_symmetry_space_group_name_Hall 'P 3 -2c'
_symmetry_space_group_name_H-M 'P 3 1 c'
_cell_angle_alpha 90
_cell_angle_beta 90
_cell_angle_gamma 120
_cell_formula_units_Z 6
_cell_length_a 6.646
_cell_length_b 6.646
_cell_length_c 5.226
_cell_volume 199.904
_citation_journal_id_ASTM ASBSDK
_cod_data_source_file Onoda_ASBSDK_1993_555.cif
_cod_data_source_block Sr1
_cod_original_cell_volume 199.9036
_cod_original_formula_sum Sr1
_cod_database_code 2106928

loop_
_symmetry_equiv_pos_as_xyz
x,y,z
-y,x-y,z
-x+y,-x,z
y,x,z+1/2
-x,-x+y,z+1/2
x-y,-y,z+1/2

loop_
_atom_site_label
_atom_site_type_symbol
_atom_site_fract_x
_atom_site_fract_y
_atom_site_fract_z
_atom_site_occupancy
_atom_site_U_iso_or_equiv
Sr1 Sr+2 0.3333 0 0 1 0.0
